data_2102932
loop_
_publ_author_name
'Helmholdt, Robert B.'
'Sonneveld, Ed J.'
'Vande Velde, Christophe M. L.'
'Blockhuys, Frank'
'Lenstra, Albert T. H.'
'Geise, Herman J.'
'Peschar, Ren\'e'

_publ_section_title
;
 Structures of tetrabromothiophene and tetrabromoselenophene: the
 influence of the heteroatom on the heterophene packing
;
_journal_issue 5
_journal_name_full 'Acta Crystallographica Section B'
_journal_page_first 783
_journal_page_last 790
_journal_paper_doi 10.1107/S010876810703652X
_journal_volume 63
_journal_year 2007
_chemical_formula_sum 'C4 Br4 S'
_chemical_formula_weight 399.72
_chemical_name_systematic ' ?'
_space_group_IT_number 29
_symmetry_cell_setting orthorhombic
_symmetry_space_group_name_Hall 'P 2c -2ac'
_symmetry_space_group_name_H-M 'P c a 21'
_cell_angle_alpha 90.0
_cell_angle_beta 90.0
_cell_angle_gamma 90.0
_cell_formula_units_Z 4
_cell_length_a 12.643(10)
_cell_length_b 4.034(3)
_cell_length_c 16.350(12)
_cell_volume 833.8(19)
_cod_data_source_file av5088.cif
_cod_depositor_comments
;
The following automatic conversions were performed:
'_geom_bond_publ_flag' value 'N' changed to 'n' according to
'/home/saulius/struct/CIF-dictionaries/cif_core.dic' dictionary named
'cif_core.dic' version 2.4.1 from 2010-06-29 (24
times).

'_geom_angle_publ_flag' value 'N' changed to 'n' according to
'/home/saulius/struct/CIF-dictionaries/cif_core.dic' dictionary named
'cif_core.dic' version 2.4.1 from 2010-06-29 (13 times).

Automatic conversion script
Id: cif_fix_enum 1527 2010-12-29 10:47:43Z saulius 
;
_cod_database_code 2102932

loop_
_symmetry_equiv_pos_site_id
_symmetry_equiv_pos_as_xyz
1 +x,+y,+z
2 -x+1/2,+y,+z+1/2
3 +x+1/2,-y,+z
4 -x,-y,+z+1/2

loop_
_atom_site_type_symbol
_atom_site_label
_atom_site_fract_x
_atom_site_fract_y
_atom_site_fract_z
_atom_site_U_iso_or_equiv
_atom_site_thermal_displace_type
_atom_site_occupancy
S S21 0.4287(11) 0.891(7) 0.2800(8) 0.01529 Uiso 1.0
C C21 0.340(2) 0.814(15) 0.3525(6) 0.01529 Uiso 1.0
C C22 0.241(2) 0.687(14) 0.3213(5) 0.01529 Uiso 1.0
C C23 0.246(2) 0.658(14) 0.2361(4) 0.01529 Uiso 1.0
C C24 0.345(2) 0.797(16) 0.2065(5) 0.01529 Uiso 1.0
Br Br21 0.3691(16) 0.960(6) 0.4641(7) 0.01529 Uiso 1.0
Br Br22 0.1230(17) 0.493(6) 0.3868(11) 0.01529 Uiso 1.0
Br Br23 0.1240(12) 0.505(4) 0.1695(11) 0.01529 Uiso 1.0
Br Br24 0.3812(14) 0.906(6) 0.0949(7) 0.01529 Uiso 1.0

loop_
_atom_type_symbol
S
C
Br

loop_
_geom_angle_atom_site_label_1
_geom_angle_atom_site_label_2
_geom_angle_atom_site_label_3
_geom_angle_site_symmetry_1
_geom_angle_site_symmetry_3
_geom_angle
_geom_angle_publ_flag
C21 S21 C24 1_555 1_555 92.5(5) n
S21 C21 C22 1_555 1_555 113.5(5) n
S21 C21 Br21 1_555 1_555 119.1(7) n
C22 C21 Br21 1_555 1_555 126.7(10) n
C21 C22 C23 1_555 1_555 109.8(6) n
C21 C22 Br22 1_555 1_555 126.7(9) n
C23 C22 Br22 1_555 1_555 122.4(8) n
C22 C23 C24 1_555 1_555 109.8(7) n
C22 C23 Br23 1_555 1_555 122.4(8) n
C24 C23 Br23 1_555 1_555 127.2(6) n
S21 C24 C23 1_555 1_555 113.6(5) n
S21 C24 Br24 1_555 1_555 118.9(7) n
C23 C24 Br24 1_555 1_555 127.4(8) n

loop_
_geom_bond_atom_site_label_1
_geom_bond_atom_site_label_2
_geom_bond_site_symmetry_2
_geom_bond_distance
_geom_bond_publ_flag
S21 C21 1_555 1.660(9) n
S21 C24 1_555 1.648(9) n
S21 Br21 1_555 3.116(9) n
S21 Br24 1_555 3.086(9) n
C21 S21 1_555 1.660(9) n
C21 C22 1_555 1.451(8) n
C21 Br21 1_555 1.951(9) n
C22 C21 1_555 1.451(8) n
C22 C23 1_555 1.400(9) n
C22 Br22 1_555 1.993(9) n
C23 C22 1_555 1.400(9) n
C23 C24 1_555 1.453(8) n
C23 Br23 1_555 1.985(8) n
C24 S21 1_555 1.648(9) n
C24 C23 1_555 1.453(8) n
C24 Br24 1_555 1.933(9) n
Br21 S21 1_555 3.116(9) n
Br21 C21 1_555 1.951(9) n
Br22 C22 1_555 1.993(9) n
Br22 Br23 1_555 3.553(13) n
Br23 C23 1_555 1.985(8) n
Br23 Br22 1_555 3.553(13) n
Br24 S21 1_555 3.086(9) n
Br24 C24 1_555 1.933(9) n
